data_2241314
loop_
_publ_author_name
'Bouraoui, Hazem'
'Boudjada, Ali'
'Hamdouni, Noudjoud'
'Mechehoud, Youcef'
'Meinnel, Jean'

_publ_section_title
;
 Crystal structure of
 1,1'-[selanediylbis(4,1-phenylene)]bis(2-chloroethan-1-one)
;
_journal_issue 12
_journal_name_full 'Acta Crystallographica Section E'
_journal_page_first o935
_journal_page_last o936
_journal_paper_doi 10.1107/S2056989015019969
_journal_volume 71
_journal_year 2015
_chemical_formula_iupac 'C16 H12 Cl2 O2 Se'
_chemical_formula_moiety 'C16 H12 Cl2 O2 Se'
_chemical_formula_sum 'C16 H12 Cl2 O2 Se'
_chemical_formula_weight 386.12
_chemical_name_systematic
;
1,1'-[Selanediylbis(4,1-phenylene)]bis(2-chloroethan-1-one)
;
_space_group_crystal_system triclinic
_space_group_IT_number 2
_space_group_name_Hall '-P 1'
_space_group_name_H-M_alt 'P -1'
_symmetry_space_group_name_Hall '-P 1'
_symmetry_space_group_name_H-M 'P -1'
_atom_sites_solution_hydrogens geom
_atom_sites_solution_primary direct
_atom_sites_solution_secondary difmap
_audit_creation_method SHELXL-2014/6
_cell_angle_alpha 104.612(9)
_cell_angle_beta 95.886(8)
_cell_angle_gamma 91.102(8)
_cell_formula_units_Z 2
_cell_length_a 7.9664(7)
_cell_length_b 9.2804(10)
_cell_length_c 10.9045(12)
_cell_measurement_reflns_used 1842
_cell_measurement_temperature 293(2)
_cell_measurement_theta_max 27.73
_cell_measurement_theta_min 3.88
_cell_volume 775.14(14)
_computing_cell_refinement
;
CrysAlis RED (Oxford Diffraction, 2002)
;
_computing_data_collection
;
Xcalibur (Oxford Diffraction, 2002)
;
_computing_data_reduction
;
CrysAlis RED (Oxford Diffraction, 2002)
;
_computing_molecular_graphics
;
PLATON (Spek, 2009)
;
_computing_publication_material
;
SHELXL2014 (Sheldrick, 2015) and PLATON (Spek, 2009)
;
_computing_structure_refinement
;
SHELXL2014 (Sheldrick, 2015)
;
_computing_structure_solution
;
SIR2002 (Burla <i>et al.</i>, 2005)
;
_diffrn_ambient_temperature 293(2)
_diffrn_measured_fraction_theta_full 0.997
_diffrn_measured_fraction_theta_max 0.905
_diffrn_measurement_device '95mm CCD camera on \k-goniostat'
_diffrn_measurement_device_type 'Oxford Diffraction Xcalibur'
_diffrn_measurement_method '\w/2\q '
_diffrn_radiation_monochromator graphite
_diffrn_radiation_type MoK\a
_diffrn_radiation_wavelength 0.7107
_diffrn_reflns_av_R_equivalents 0.0325
_diffrn_reflns_limit_h_max 11
_diffrn_reflns_limit_h_min -11
_diffrn_reflns_limit_k_max 13
_diffrn_reflns_limit_k_min -13
_diffrn_reflns_limit_l_max 11
_diffrn_reflns_limit_l_min -16
_diffrn_reflns_number 8193
_diffrn_reflns_theta_full 25.241
_diffrn_reflns_theta_max 31.993
_diffrn_reflns_theta_min 3.345
_exptl_absorpt_coefficient_mu 2.767
_exptl_absorpt_correction_T_max 1.00000
_exptl_absorpt_correction_T_min 0.51845
_exptl_absorpt_correction_type multi-scan
_exptl_absorpt_process_details
;
(CrysAlis PRO; Agilent, 2013)
;
_exptl_crystal_colour colourless
_exptl_crystal_density_diffrn 1.654
_exptl_crystal_description needle
_exptl_crystal_F_000 384
_exptl_crystal_size_max 0.13
_exptl_crystal_size_mid 0.08
_exptl_crystal_size_min 0.04
_refine_diff_density_max 0.594
_refine_diff_density_min -0.492
_refine_ls_extinction_method none
_refine_ls_goodness_of_fit_ref 1.037
_refine_ls_hydrogen_treatment constr
_refine_ls_matrix_type full
_refine_ls_number_parameters 190
_refine_ls_number_reflns 4862
_refine_ls_number_restraints 0
_refine_ls_restrained_S_all 1.037
_refine_ls_R_factor_all 0.1091
_refine_ls_R_factor_gt 0.0558
_refine_ls_shift/su_max 0.000
_refine_ls_shift/su_mean 0.000
_refine_ls_structure_factor_coef Fsqd
_refine_ls_weighting_details 'w=1/[\s^2^(Fo^2^)+(0.0470P)^2^+0.1701P] where P=(Fo^2^+2Fc^2^)/3'
_refine_ls_weighting_scheme calc
_refine_ls_wR_factor_gt 0.1118
_refine_ls_wR_factor_ref 0.1335
_reflns_number_gt 2878
_reflns_number_total 4862
_reflns_threshold_expression I>2\s(I)
_cod_data_source_file su5221sup1.cif
_cod_data_source_block I
_cod_database_code 2241314
_shelx_space_group_comment
;
The symmetry employed for this shelxl refinement is uniquely defined
by the following loop, which should always be used as a source of
symmetry information in preference to the above space-group names.
They are only intended as comments.
;
_shelxl_version_number 2014/6

loop_
_space_group_symop_operation_xyz
'x, y, z'
'-x, -y, -z'

loop_
_atom_site_type_symbol
_atom_site_label
_atom_site_fract_x
_atom_site_fract_y
_atom_site_fract_z
_atom_site_U_iso_or_equiv
_atom_site_adp_type
_atom_site_calc_flag
_atom_site_occupancy
Se Se1 0.53262(4) 0.10191(4) 0.76583(4) 0.05281(16) Uani d 1
Cl Cl1 -0.25879(14) -0.40473(13) 0.99518(12) 0.0730(3) Uani d 1
Cl Cl2 0.13155(14) 0.78058(13) 0.40236(15) 0.0818(4) Uani d 1
O O1 -0.2370(3) -0.1702(3) 0.8662(3) 0.0610(7) Uani d 1
O O2 0.1088(4) 0.4605(3) 0.3572(3) 0.0714(8) Uani d 1
C C1 0.3337(4) 0.0067(4) 0.8013(3) 0.0394(8) Uani d 1
C C2 0.1712(4) 0.0498(4) 0.7722(4) 0.0440(8) Uani d 1
H H21 0.1548 0.1271 0.7328 0.053 Uiso calc 1
C C3 0.0353(4) -0.0224(4) 0.8020(3) 0.0423(8) Uani d 1
H H31 -0.0729 0.0071 0.7825 0.051 Uiso calc 1
C C4 0.0557(4) -0.1385(3) 0.8605(3) 0.0362(7) Uani d 1
C C5 0.2200(4) -0.1800(4) 0.8892(3) 0.0392(8) Uani d 1
H H51 0.2365 -0.2574 0.9285 0.047 Uiso calc 1
C C6 0.3576(4) -0.1082(4) 0.8603(3) 0.0406(8) Uani d 1
H H61 0.4661 -0.1368 0.8803 0.049 Uiso calc 1
C C7 0.4308(4) 0.2302(4) 0.6692(4) 0.0415(8) Uani d 1
C C8 0.3485(5) 0.1721(4) 0.5489(4) 0.0488(9) Uani d 1
H H81 0.3415 0.0695 0.5139 0.059 Uiso calc 1
C C9 0.2762(5) 0.2656(4) 0.4798(4) 0.0470(8) Uani d 1
H H91 0.2200 0.2256 0.3989 0.056 Uiso calc 1
C C10 0.2872(4) 0.4188(4) 0.5306(3) 0.0402(8) Uani d 1
C C11 0.3757(5) 0.4760(4) 0.6494(4) 0.0490(9) Uani d 1
H H111 0.3879 0.5787 0.6829 0.059 Uiso calc 1
C C12 0.4456(5) 0.3831(4) 0.7184(4) 0.0500(9) Uani d 1
H H121 0.5033 0.4232 0.7989 0.060 Uiso calc 1
C C13 -0.0979(4) -0.2116(4) 0.8894(3) 0.0425(8) Uani d 1
C C14 -0.0706(5) -0.3401(4) 0.9497(4) 0.0514(9) Uani d 1
H H141 0.0117 -0.3087 1.0244 0.062 Uiso calc 1
H H142 -0.0248 -0.4214 0.8898 0.062 Uiso calc 1
C C15 0.1994(4) 0.5136(4) 0.4539(4) 0.0465(9) Uani d 1
C C16 0.2244(5) 0.6811(4) 0.5070(4) 0.0540(10) Uani d 1
H H161 0.3444 0.7076 0.5243 0.065 Uiso calc 1
H H162 0.1758 0.7101 0.5872 0.065 Uiso calc 1

loop_
_atom_site_aniso_label
_atom_site_aniso_U_11
_atom_site_aniso_U_22
_atom_site_aniso_U_33
_atom_site_aniso_U_12
_atom_site_aniso_U_13
_atom_site_aniso_U_23
Se1 0.03407(19) 0.0680(3) 0.0687(3) -0.00036(16) 0.00438(18) 0.0409(2)
Cl1 0.0585(6) 0.0786(7) 0.0896(9) -0.0193(5) 0.0163(6) 0.0345(6)
Cl2 0.0582(6) 0.0802(7) 0.1284(12) 0.0049(5) 0.0010(7) 0.0700(8)
O1 0.0318(12) 0.0782(19) 0.083(2) 0.0059(12) 0.0080(13) 0.0385(16)
O2 0.081(2) 0.0686(19) 0.060(2) 0.0050(16) -0.0141(17) 0.0170(16)
C1 0.0312(15) 0.0460(18) 0.044(2) 0.0008(13) 0.0040(15) 0.0170(16)
C2 0.0387(17) 0.0477(19) 0.053(2) 0.0035(15) 0.0039(16) 0.0268(17)
C3 0.0326(15) 0.0475(19) 0.050(2) 0.0065(14) 0.0018(15) 0.0183(17)
C4 0.0303(15) 0.0424(17) 0.0371(19) 0.0027(13) 0.0037(14) 0.0124(15)
C5 0.0334(15) 0.0426(18) 0.048(2) 0.0066(13) 0.0045(15) 0.0242(16)
C6 0.0277(14) 0.0510(19) 0.048(2) 0.0090(14) 0.0006(14) 0.0218(16)
C7 0.0338(16) 0.0500(19) 0.046(2) -0.0004(14) 0.0077(16) 0.0214(17)
C8 0.055(2) 0.0373(18) 0.054(2) -0.0036(16) 0.0018(19) 0.0130(17)
C9 0.0465(19) 0.050(2) 0.043(2) -0.0039(16) -0.0016(17) 0.0108(17)
C10 0.0383(17) 0.0430(18) 0.044(2) -0.0007(14) 0.0103(16) 0.0178(16)
C11 0.061(2) 0.0396(19) 0.045(2) -0.0020(17) 0.0022(19) 0.0107(17)
C12 0.054(2) 0.055(2) 0.040(2) -0.0037(18) -0.0008(18) 0.0127(18)
C13 0.0337(16) 0.053(2) 0.042(2) -0.0001(14) 0.0036(15) 0.0146(17)
C14 0.0443(19) 0.057(2) 0.059(3) -0.0034(17) 0.0112(19) 0.0253(19)
C15 0.0394(17) 0.054(2) 0.053(2) 0.0040(16) 0.0098(18) 0.0240(19)
C16 0.047(2) 0.049(2) 0.077(3) 0.0029(16) 0.009(2) 0.036(2)

loop_
_atom_type_symbol
_atom_type_description
_atom_type_scat_dispersion_real
_atom_type_scat_dispersion_imag
_atom_type_scat_source
C C 0.0033 0.0016 'International Tables Vol C Tables 4.2.6.8 and 6.1.1.4'
H H 0.0000 0.0000 'International Tables Vol C Tables 4.2.6.8 and 6.1.1.4'
Cl Cl 0.1484 0.1585 'International Tables Vol C Tables 4.2.6.8 and 6.1.1.4'
O O 0.0106 0.0060 'International Tables Vol C Tables 4.2.6.8 and 6.1.1.4'
Se Se -0.0929 2.2259 'International Tables Vol C Tables 4.2.6.8 and 6.1.1.4'

loop_
_geom_angle_atom_site_label_1
_geom_angle_atom_site_label_2
_geom_angle_atom_site_label_3
_geom_angle
C7 Se1 C1 100.05(14)
C6 C1 C2 120.0(3)
C6 C1 Se1 117.0(2)
C2 C1 Se1 123.0(3)
C3 C2 C1 119.7(3)
C3 C2 H21 120.2
C1 C2 H21 120.2
C2 C3 C4 121.5(3)
C2 C3 H31 119.2
C4 C3 H31 119.2
C3 C4 C5 118.0(3)
C3 C4 C13 118.3(3)
C5 C4 C13 123.7(3)
C6 C5 C4 121.1(3)
C6 C5 H51 119.4
C4 C5 H51 119.4
C5 C6 C1 119.7(3)
C5 C6 H61 120.1
C1 C6 H61 120.1
C8 C7 C12 119.4(3)
C8 C7 Se1 120.7(3)
C12 C7 Se1 119.9(3)
C7 C8 C9 120.2(3)
C7 C8 H81 119.9
C9 C8 H81 119.9
C8 C9 C10 120.4(4)
C8 C9 H91 119.8
C10 C9 H91 119.8
C11 C10 C9 118.8(3)
C11 C10 C15 123.3(3)
C9 C10 C15 117.9(3)
C12 C11 C10 120.8(3)
C12 C11 H111 119.6
C10 C11 H111 119.6
C11 C12 C7 120.4(4)
C11 C12 H121 119.8
C7 C12 H121 119.8
O1 C13 C4 121.8(3)
O1 C13 C14 121.6(3)
C4 C13 C14 116.7(3)
C13 C14 Cl1 112.6(3)
C13 C14 H141 109.1
Cl1 C14 H141 109.1
C13 C14 H142 109.1
Cl1 C14 H142 109.1
H141 C14 H142 107.8
O2 C15 C10 121.9(3)
O2 C15 C16 121.3(4)
C10 C15 C16 116.7(3)
C15 C16 Cl2 112.6(3)
C15 C16 H161 109.1
Cl2 C16 H161 109.1
C15 C16 H162 109.1
Cl2 C16 H162 109.1
H161 C16 H162 107.8

loop_
_geom_bond_atom_site_label_1
_geom_bond_atom_site_label_2
_geom_bond_distance
Se1 C7 1.919(3)
Se1 C1 1.920(3)
Cl1 C14 1.766(4)
Cl2 C16 1.757(4)
O1 C13 1.203(4)
O2 C15 1.202(5)
C1 C6 1.384(5)
C1 C2 1.392(4)
C2 C3 1.371(5)
C2 H21 0.9300
C3 C4 1.388(5)
C3 H31 0.9300
C4 C5 1.398(4)
C4 C13 1.487(4)
C5 C6 1.376(4)
C5 H51 0.9300
C6 H61 0.9300
C7 C8 1.377(5)
C7 C12 1.383(5)
C8 C9 1.383(5)
C8 H81 0.9300
C9 C10 1.387(5)
C9 H91 0.9300
C10 C11 1.382(5)
C10 C15 1.495(5)
C11 C12 1.372(5)
C11 H111 0.9300
C12 H121 0.9300
C13 C14 1.510(5)
C14 H141 0.9700
C14 H142 0.9700
C15 C16 1.517(5)
C16 H161 0.9700
C16 H162 0.9700

loop_
_geom_hbond_atom_site_label_D
_geom_hbond_atom_site_label_H
_geom_hbond_atom_site_label_A
_geom_hbond_site_symmetry_A
_geom_hbond_distance_DH
_geom_hbond_distance_HA
_geom_hbond_distance_DA
_geom_hbond_angle_DHA
C6 H61 O1 1_655 0.93 2.41 3.288(4) 158
C16 H161 Cg2 2_666 0.97 2.82 3.611(4) 140
C16 H162 Cg1 1_565 0.97 2.92 3.749(4) 144

loop_
_geom_torsion_atom_site_label_1
_geom_torsion_atom_site_label_2
_geom_torsion_atom_site_label_3
_geom_torsion_atom_site_label_4
_geom_torsion
C6 C1 C2 C3 -0.2(5)
Se1 C1 C2 C3 -179.2(3)
C1 C2 C3 C4 -0.1(6)
C2 C3 C4 C5 0.3(5)
C2 C3 C4 C13 -179.8(3)
C3 C4 C5 C6 0.0(5)
C13 C4 C5 C6 -180.0(3)
C4 C5 C6 C1 -0.3(5)
C2 C1 C6 C5 0.4(5)
Se1 C1 C6 C5 179.4(3)
C12 C7 C8 C9 -2.2(5)
Se1 C7 C8 C9 -179.7(3)
C7 C8 C9 C10 0.5(5)
C8 C9 C10 C11 1.9(5)
C8 C9 C10 C15 -177.1(3)
C9 C10 C11 C12 -2.7(5)
C15 C10 C11 C12 176.3(3)
C10 C11 C12 C7 1.0(6)
C8 C7 C12 C11 1.5(5)
Se1 C7 C12 C11 179.0(3)
C3 C4 C13 O1 -1.9(5)
C5 C4 C13 O1 178.0(4)
C3 C4 C13 C14 178.4(3)
C5 C4 C13 C14 -1.7(5)
O1 C13 C14 Cl1 -6.1(5)
C4 C13 C14 Cl1 173.6(3)
C11 C10 C15 O2 -172.1(4)
C9 C10 C15 O2 6.9(5)
C11 C10 C15 C16 5.5(5)
C9 C10 C15 C16 -175.5(3)
O2 C15 C16 Cl2 -7.9(5)
C10 C15 C16 Cl2 174.6(2)

_cod_database_fobs_code 2241314
